data_1560705
loop_
_publ_author_name
'Norman, Edward Owen'
'Tuohey, Hayden'
'Pizzi, David'
'Saidah, Milane'
'Bell, Rachael'
'Brklja\<ca, Robert'
'White, Jonathan M.'
'Gasser, Robin B.'
'Taki, Aya C.'
'Urban, Sylvia'

_publ_section_title
;
 Phytochemical Profiling and Biological Activity of the Australian
 Carnivorous Plant, <i>Drosera magna</i>.
;
_journal_name_full 'Journal of natural products'
_journal_paper_doi 10.1021/acs.jnatprod.0c00869
_journal_year 2021
_chemical_formula_sum 'C11 H8 O5'
_chemical_formula_weight 220.17
_space_group_crystal_system monoclinic
_space_group_IT_number 14
_space_group_name_Hall '-P 2yn'
_space_group_name_H-M_alt 'P 1 21/n 1'
_atom_sites_solution_hydrogens mixed
_audit_creation_method SHELXL-2016/6
_cell_angle_alpha 90
_cell_angle_beta 98.726(4)
_cell_angle_gamma 90
_cell_formula_units_Z 4
_cell_length_a 4.9167(2)
_cell_length_b 16.6655(7)
_cell_length_c 11.2024(4)
_cell_measurement_reflns_used 2048
_cell_measurement_temperature 130.01(10)
_cell_measurement_theta_max 76.9550
_cell_measurement_theta_min 4.7640
_cell_volume 907.29(6)
_computing_cell_refinement 'CrysAlisPro 1.171.38.43 (Rigaku OD, 2015)'
_computing_data_collection 'CrysAlisPro 1.171.38.43 (Rigaku OD, 2015)'
_computing_data_reduction 'CrysAlisPro 1.171.38.43 (Rigaku OD, 2015)'
_computing_structure_refinement 'SHELXL-2016/6 (Sheldrick, 2016)'
_diffrn_ambient_environment N~2~
_diffrn_ambient_temperature 130.01(10)
_diffrn_detector 'CCD plate'
_diffrn_detector_area_resol_mean 10.2273
_diffrn_detector_type Atlas
_diffrn_measured_fraction_theta_full 1.000
_diffrn_measured_fraction_theta_max 0.984
_diffrn_measurement_device 'four-circle diffractometer'
_diffrn_measurement_device_type 'SuperNova, Dual, Cu at zero, Atlas'
_diffrn_measurement_method '\w scans'
_diffrn_radiation_monochromator mirror
_diffrn_radiation_probe x-ray
_diffrn_radiation_type 'Cu K\a'
_diffrn_radiation_wavelength 1.54184
_diffrn_reflns_av_R_equivalents 0.0289
_diffrn_reflns_av_unetI/netI 0.0273
_diffrn_reflns_Laue_measured_fraction_full 1.000
_diffrn_reflns_Laue_measured_fraction_max 0.984
_diffrn_reflns_limit_h_max 6
_diffrn_reflns_limit_h_min -5
_diffrn_reflns_limit_k_max 21
_diffrn_reflns_limit_k_min -19
_diffrn_reflns_limit_l_max 14
_diffrn_reflns_limit_l_min -13
_diffrn_reflns_number 6320
_diffrn_reflns_point_group_measured_fraction_full 1.000
_diffrn_reflns_point_group_measured_fraction_max 0.984
_diffrn_reflns_theta_full 67.684
_diffrn_reflns_theta_max 76.979
_diffrn_reflns_theta_min 4.795
_diffrn_source 'micro-focus sealed X-ray tube'
_diffrn_source_type 'SuperNova (Cu) X-ray Source'
_exptl_absorpt_coefficient_mu 1.108
_exptl_absorpt_correction_T_max 1.00000
_exptl_absorpt_correction_T_min 0.83308
_exptl_absorpt_correction_type multi-scan
_exptl_absorpt_process_details
;
CrysAlisPro 1.171.38.43 (Rigaku Oxford Diffraction, 2015)
Empirical absorption correction using spherical harmonics,
 implemented in SCALE3 ABSPACK scaling algorithm.
;
_exptl_crystal_colour red
_exptl_crystal_density_diffrn 1.612
_exptl_crystal_description plate
_exptl_crystal_F_000 456
_exptl_crystal_size_max 0.537
_exptl_crystal_size_mid 0.114
_exptl_crystal_size_min 0.017
_refine_diff_density_max 0.326
_refine_diff_density_min -0.231
_refine_diff_density_rms 0.057
_refine_ls_extinction_method none
_refine_ls_goodness_of_fit_ref 1.055
_refine_ls_hydrogen_treatment mixed
_refine_ls_matrix_type full
_refine_ls_number_parameters 158
_refine_ls_number_reflns 1892
_refine_ls_number_restraints 0
_refine_ls_restrained_S_all 1.055
_refine_ls_R_factor_all 0.0507
_refine_ls_R_factor_gt 0.0426
_refine_ls_shift/su_max 0.000
_refine_ls_shift/su_mean 0.000
_refine_ls_structure_factor_coef Fsqd
_refine_ls_weighting_details 'w=1/[\s^2^(Fo^2^)+(0.0732P)^2^+0.1590P] where P=(Fo^2^+2Fc^2^)/3'
_refine_ls_weighting_scheme calc
_refine_ls_wR_factor_gt 0.1195
_refine_ls_wR_factor_ref 0.1270
_reflns_Friedel_coverage 0.000
_reflns_number_gt 1580
_reflns_number_total 1892
_reflns_threshold_expression 'I > 2\s(I)'
_cod_data_source_file np0c00869_si_002.cif
_cod_data_source_block shelx
_cod_original_sg_symbol_H-M 'P 21/n'
_cod_database_code 1560705
_shelx_shelxl_version_number 2016/6
_chemical_oxdiff_usercomment 'Rob/Sylvia  HT1 162'
_shelx_space_group_comment
;
The symmetry employed for this shelxl refinement is uniquely defined
by the following loop, which should always be used as a source of
symmetry information in preference to the above space-group names.
They are only intended as comments.
;
_oxdiff_exptl_absorpt_empirical_full_min 0.620
_oxdiff_exptl_absorpt_empirical_full_max 1.386
_oxdiff_exptl_absorpt_empirical_details
;
Empirical correction (ABSPACK) includes:
- Absorption correction using spherical harmonics
- Frame scaling
;

loop_
_space_group_symop_operation_xyz
'x, y, z'
'-x+1/2, y+1/2, -z+1/2'
'-x, -y, -z'
'x-1/2, -y-1/2, z-1/2'

loop_
_atom_site_label
_atom_site_type_symbol
_atom_site_fract_x
_atom_site_fract_y
_atom_site_fract_z
_atom_site_U_iso_or_equiv
_atom_site_adp_type
_atom_site_occupancy
_atom_site_site_symmetry_order
_atom_site_calc_flag
_atom_site_refinement_flags_posn
_atom_site_refinement_flags_adp
_atom_site_refinement_flags_occupancy
_atom_site_disorder_assembly
_atom_site_disorder_group
C1 C 0.3669(3) 0.31697(9) 0.61923(13) 0.0205(3) Uani 1 1 d . . . . .
C2 C 0.1282(3) 0.28227(9) 0.54502(13) 0.0205(3) Uani 1 1 d . . . . .
C3 C 0.0897(3) 0.19336(9) 0.54947(13) 0.0214(3) Uani 1 1 d . . . . .
C4 C 0.2662(3) 0.14469(9) 0.61902(13) 0.0218(3) Uani 1 1 d . . . . .
C5 C 0.5117(3) 0.17881(9) 0.69187(12) 0.0202(3) Uani 1 1 d . . . . .
C6 C 0.5542(3) 0.26618(9) 0.69230(13) 0.0206(3) Uani 1 1 d . . . . .
C7 C 0.7809(3) 0.29937(9) 0.76462(13) 0.0215(3) Uani 1 1 d . . . . .
C8 C 0.8235(3) 0.38333(10) 0.76388(14) 0.0242(3) Uani 1 1 d . . . . .
H8 H 0.974161 0.405469 0.813073 0.029 Uiso 1 1 calc R U . . .
C9 C 0.6458(3) 0.43225(9) 0.69173(14) 0.0255(3) Uani 1 1 d . . . . .
H9 H 0.678733 0.487183 0.690887 0.031 Uiso 1 1 calc R U . . .
C10 C 0.4121(3) 0.39986(9) 0.61827(13) 0.0232(3) Uani 1 1 d . . . . .
C11 C 0.2256(3) 0.05577(9) 0.62482(15) 0.0287(4) Uani 1 1 d . . . . .
H11A H 0.035062 0.043211 0.599525 0.043 Uiso 1 1 calc R U . . .
H11B H 0.280687 0.037582 0.706208 0.043 Uiso 1 1 calc R U . . .
H11C H 0.335198 0.029538 0.572429 0.043 Uiso 1 1 calc R U . . .
O1 O -0.0468(2) 0.32215(7) 0.47884(10) 0.0238(3) Uani 1 1 d . . . . .
O2 O -0.1344(2) 0.16452(7) 0.47994(10) 0.0251(3) Uani 1 1 d . . . . .
O3 O 0.6821(2) 0.13415(7) 0.75238(10) 0.0242(3) Uani 1 1 d . . . . .
O4 O 0.9649(2) 0.25410(7) 0.83659(10) 0.0252(3) Uani 1 1 d . . . . .
O5 O 0.2414(2) 0.45132(7) 0.55180(11) 0.0284(3) Uani 1 1 d . . . . .
H2 H -0.221(6) 0.2013(17) 0.442(3) 0.044(7) Uiso 1 1 d . . . . .
H4 H 0.904(7) 0.205(2) 0.821(3) 0.064(9) Uiso 1 1 d . . . . .
H5 H 0.115(5) 0.4257(15) 0.513(2) 0.039(6) Uiso 1 1 d . . . . .

loop_
_atom_site_aniso_label
_atom_site_aniso_U_11
_atom_site_aniso_U_22
_atom_site_aniso_U_33
_atom_site_aniso_U_23
_atom_site_aniso_U_13
_atom_site_aniso_U_12
C1 0.0208(7) 0.0202(7) 0.0199(6) 0.0006(5) 0.0017(5) 0.0005(5)
C2 0.0204(7) 0.0225(7) 0.0183(6) 0.0021(5) 0.0022(5) 0.0014(5)
C3 0.0214(7) 0.0235(7) 0.0188(6) -0.0019(5) 0.0009(5) -0.0016(6)
C4 0.0232(7) 0.0197(7) 0.0220(7) -0.0009(5) 0.0022(6) -0.0006(5)
C5 0.0210(7) 0.0221(7) 0.0171(6) -0.0003(5) 0.0019(5) 0.0005(5)
C6 0.0215(7) 0.0210(7) 0.0191(7) 0.0001(5) 0.0029(5) 0.0008(5)
C7 0.0219(7) 0.0231(7) 0.0195(6) -0.0006(5) 0.0028(5) 0.0004(5)
C8 0.0234(7) 0.0245(8) 0.0238(7) -0.0029(6) 0.0003(6) -0.0033(6)
C9 0.0284(8) 0.0187(7) 0.0299(8) -0.0016(6) 0.0062(6) -0.0014(6)
C10 0.0242(7) 0.0211(7) 0.0240(7) 0.0028(6) 0.0030(6) 0.0031(6)
C11 0.0310(8) 0.0205(8) 0.0319(8) -0.0004(6) -0.0037(6) -0.0015(6)
O1 0.0221(5) 0.0244(5) 0.0229(5) 0.0037(4) -0.0025(4) 0.0019(4)
O2 0.0239(5) 0.0233(6) 0.0251(5) 0.0000(4) -0.0060(4) -0.0008(4)
O3 0.0253(5) 0.0214(5) 0.0245(5) 0.0016(4) -0.0004(4) 0.0020(4)
O4 0.0244(5) 0.0238(6) 0.0247(5) -0.0008(4) -0.0049(4) -0.0009(4)
O5 0.0266(6) 0.0201(5) 0.0360(6) 0.0049(5) -0.0037(5) 0.0004(4)

loop_
_atom_type_symbol
_atom_type_description
_atom_type_scat_dispersion_real
_atom_type_scat_dispersion_imag
_atom_type_scat_source
C C 0.0181 0.0091 'International Tables Vol C Tables 4.2.6.8 and 6.1.1.4'
H H 0.0000 0.0000 'International Tables Vol C Tables 4.2.6.8 and 6.1.1.4'
O O 0.0492 0.0322 'International Tables Vol C Tables 4.2.6.8 and 6.1.1.4'

loop_
_geom_angle_atom_site_label_1
_geom_angle_atom_site_label_2
_geom_angle_atom_site_label_3
_geom_angle
_geom_angle_site_symmetry_1
_geom_angle_site_symmetry_3
_geom_angle_publ_flag
C10 C1 C6 120.30(14) . . ?
C10 C1 C2 120.29(13) . . ?
C6 C1 C2 119.41(13) . . ?
O1 C2 C1 123.78(14) . . ?
O1 C2 C3 118.12(13) . . ?
C1 C2 C3 118.10(13) . . ?
O2 C3 C4 121.45(14) . . ?
O2 C3 C2 115.68(13) . . ?
C4 C3 C2 122.86(13) . . ?
C3 C4 C5 119.51(14) . . ?
C3 C4 C11 122.87(14) . . ?
C5 C4 C11 117.62(13) . . ?
O3 C5 C4 120.11(13) . . ?
O3 C5 C6 120.53(13) . . ?
C4 C5 C6 119.37(13) . . ?
C7 C6 C1 119.51(14) . . ?
C7 C6 C5 119.79(13) . . ?
C1 C6 C5 120.69(13) . . ?
O4 C7 C6 122.15(14) . . ?
O4 C7 C8 118.07(13) . . ?
C6 C7 C8 119.77(14) . . ?
C9 C8 C7 120.77(14) . . ?
C9 C8 H8 119.6 . . ?
C7 C8 H8 119.6 . . ?
C8 C9 C10 120.42(14) . . ?
C8 C9 H9 119.8 . . ?
C10 C9 H9 119.8 . . ?
O5 C10 C1 123.22(14) . . ?
O5 C10 C9 117.57(14) . . ?
C1 C10 C9 119.20(14) . . ?
C4 C11 H11A 109.5 . . ?
C4 C11 H11B 109.5 . . ?
H11A C11 H11B 109.5 . . ?
C4 C11 H11C 109.5 . . ?
H11A C11 H11C 109.5 . . ?
H11B C11 H11C 109.5 . . ?
C3 O2 H2 110.3(19) . . ?
C7 O4 H4 103(2) . . ?
C10 O5 H5 108.6(17) . . ?

loop_
_geom_bond_atom_site_label_1
_geom_bond_atom_site_label_2
_geom_bond_distance
_geom_bond_site_symmetry_2
_geom_bond_publ_flag
C1 C10 1.399(2) . ?
C1 C6 1.416(2) . ?
C1 C2 1.452(2) . ?
C2 O1 1.2402(19) . ?
C2 C3 1.495(2) . ?
C3 O2 1.3385(18) . ?
C3 C4 1.346(2) . ?
C4 C5 1.466(2) . ?
C4 C11 1.498(2) . ?
C5 O3 1.2422(19) . ?
C5 C6 1.471(2) . ?
C6 C7 1.390(2) . ?
C7 O4 1.3476(19) . ?
C7 C8 1.415(2) . ?
C8 C9 1.366(2) . ?
C8 H8 0.9300 . ?
C9 C10 1.415(2) . ?
C9 H9 0.9300 . ?
C10 O5 1.3434(19) . ?
C11 H11A 0.9600 . ?
C11 H11B 0.9600 . ?
C11 H11C 0.9600 . ?
O2 H2 0.82(3) . ?
O4 H4 0.88(3) . ?
O5 H5 0.82(3) . ?

loop_
_geom_hbond_atom_site_label_D
_geom_hbond_atom_site_label_H
_geom_hbond_atom_site_label_A
_geom_hbond_distance_DH
_geom_hbond_distance_HA
_geom_hbond_distance_DA
_geom_hbond_angle_DHA
_geom_hbond_site_symmetry_A
C9 H9 O3 0.93 2.60 3.5027(19) 165.0 2_656
O2 H2 O1 0.82(3) 2.20(3) 2.6625(16) 115(2) .
O2 H2 O4 0.82(3) 1.95(3) 2.7094(15) 154(3) 4_465
O4 H4 O3 0.88(3) 1.71(3) 2.5339(15) 155(3) .
O5 H5 O1 0.82(3) 1.91(3) 2.6376(16) 146(2) .
C9 H9 O3 0.93 2.60 3.5027(19) 165.0 2_656
O2 H2 O1 0.82(3) 2.20(3) 2.6625(16) 115(2) .
O2 H2 O4 0.82(3) 1.95(3) 2.7094(15) 154(3) 4_465
O4 H4 O3 0.88(3) 1.71(3) 2.5339(15) 155(3) .
O5 H5 O1 0.82(3) 1.91(3) 2.6376(16) 146(2) .

loop_
_geom_torsion_atom_site_label_1
_geom_torsion_atom_site_label_2
_geom_torsion_atom_site_label_3
_geom_torsion_atom_site_label_4
_geom_torsion
_geom_torsion_site_symmetry_1
_geom_torsion_site_symmetry_2
_geom_torsion_site_symmetry_3
_geom_torsion_site_symmetry_4
_geom_torsion_publ_flag
C10 C1 C2 O1 -0.5(2) . . . . ?
C6 C1 C2 O1 179.66(13) . . . . ?
C10 C1 C2 C3 -179.98(13) . . . . ?
C6 C1 C2 C3 0.2(2) . . . . ?
O1 C2 C3 O2 0.14(19) . . . . ?
C1 C2 C3 O2 179.62(12) . . . . ?
O1 C2 C3 C4 -179.44(14) . . . . ?
C1 C2 C3 C4 0.0(2) . . . . ?
O2 C3 C4 C5 178.80(12) . . . . ?
C2 C3 C4 C5 -1.6(2) . . . . ?
O2 C3 C4 C11 -0.4(2) . . . . ?
C2 C3 C4 C11 179.12(13) . . . . ?
C3 C4 C5 O3 -176.91(13) . . . . ?
C11 C4 C5 O3 2.4(2) . . . . ?
C3 C4 C5 C6 3.0(2) . . . . ?
C11 C4 C5 C6 -177.74(13) . . . . ?
C10 C1 C6 C7 1.0(2) . . . . ?
C2 C1 C6 C7 -179.15(13) . . . . ?
C10 C1 C6 C5 -178.64(13) . . . . ?
C2 C1 C6 C5 1.2(2) . . . . ?
O3 C5 C6 C7 -2.6(2) . . . . ?
C4 C5 C6 C7 177.56(13) . . . . ?
O3 C5 C6 C1 177.12(13) . . . . ?
C4 C5 C6 C1 -2.8(2) . . . . ?
C1 C6 C7 O4 179.55(13) . . . . ?
C5 C6 C7 O4 -0.8(2) . . . . ?
C1 C6 C7 C8 -0.5(2) . . . . ?
C5 C6 C7 C8 179.21(13) . . . . ?
O4 C7 C8 C9 179.22(14) . . . . ?
C6 C7 C8 C9 -0.8(2) . . . . ?
C7 C8 C9 C10 1.4(2) . . . . ?
C6 C1 C10 O5 -179.44(14) . . . . ?
C2 C1 C10 O5 0.8(2) . . . . ?
C6 C1 C10 C9 -0.4(2) . . . . ?
C2 C1 C10 C9 179.79(13) . . . . ?
C8 C9 C10 O5 178.27(14) . . . . ?
C8 C9 C10 C1 -0.8(2) . . . . ?
